data_7022283
loop_
_publ_author_name
'Abdulmalic, Mohammad A.'
'Aliabadi, Azar'
'Petr, Andreas'
'Kataev, Vladislav'
'R\"uffer, Tobias'

_publ_section_title
;
 The formation of overlooked compounds in the reaction of methyl amine
 with the diethyl ester of o-phenylenebis(oxamic acid) in MeOH.
;
_journal_issue 5
_journal_name_full 'Dalton transactions (Cambridge, England : 2003)'
_journal_page_first 1798
_journal_page_last 1809
_journal_paper_doi 10.1039/c2dt32259e
_journal_volume 42
_journal_year 2013
_chemical_formula_moiety 'C12 H12 N2 O6, 2(C2 H6 O S)'
_chemical_formula_sum 'C16 H24 N2 O8 S2'
_chemical_formula_weight 436.49
_chemical_name_systematic
;
?
;
_space_group_IT_number 15
_symmetry_cell_setting monoclinic
_symmetry_space_group_name_Hall '-C 2yc'
_symmetry_space_group_name_H-M 'C 1 2/c 1'
_atom_sites_solution_hydrogens geom
_atom_sites_solution_primary direct
_atom_sites_solution_secondary difmap
_audit_creation_method SHELXL-97
_cell_angle_alpha 90.00
_cell_angle_beta 98.034(4)
_cell_angle_gamma 90.00
_cell_formula_units_Z 4
_cell_length_a 15.3163(5)
_cell_length_b 9.0186(3)
_cell_length_c 14.8471(5)
_cell_measurement_reflns_used 1780
_cell_measurement_temperature 100
_cell_measurement_theta_max 24.9955
_cell_measurement_theta_min 3.5733
_cell_volume 2030.72(12)
_computing_cell_refinement
;
CrysAlisPro, Agilent Technologies,
Version 1.171.35.19 (release 27-10-2011 CrysAlis171 .NET)
(compiled Oct 27 2011,15:02:11)
;
_computing_data_collection
;
CrysAlisPro, Agilent Technologies,
Version 1.171.35.19 (release 27-10-2011 CrysAlis171 .NET)
(compiled Oct 27 2011,15:02:11)
;
_computing_data_reduction
;
CrysAlisPro, Agilent Technologies,
Version 1.171.35.19 (release 27-10-2011 CrysAlis171 .NET)
(compiled Oct 27 2011,15:02:11)
;
_computing_structure_refinement 'SHELXL-97 (Sheldrick, 1997)'
_computing_structure_solution 'SHELXS-97 (Sheldrick, 1997)'
_diffrn_ambient_temperature 100
_diffrn_measured_fraction_theta_full 0.992
_diffrn_measured_fraction_theta_max 0.992
_diffrn_measurement_device_type 'oxford gemini s'
_diffrn_measurement_method '\w scans'
_diffrn_radiation_monochromator graphite
_diffrn_radiation_source 'fine-focus sealed tube'
_diffrn_radiation_type MoK\a
_diffrn_radiation_wavelength 0.71073
_diffrn_reflns_av_R_equivalents 0.0188
_diffrn_reflns_av_sigmaI/netI 0.0278
_diffrn_reflns_limit_h_max 18
_diffrn_reflns_limit_h_min -18
_diffrn_reflns_limit_k_max 10
_diffrn_reflns_limit_k_min -10
_diffrn_reflns_limit_l_max 12
_diffrn_reflns_limit_l_min -17
_diffrn_reflns_number 3450
_diffrn_reflns_theta_full 25.05
_diffrn_reflns_theta_max 25.05
_diffrn_reflns_theta_min 3.58
_diffrn_standards_decay_% 0
_diffrn_standards_interval_count 50
_diffrn_standards_interval_time 2
_diffrn_standards_number 2
_exptl_absorpt_coefficient_mu 0.308
_exptl_absorpt_correction_T_max 1.00000
_exptl_absorpt_correction_T_min 0.87818
_exptl_absorpt_correction_type multi-scan
_exptl_absorpt_process_details
;
CrysAlisPro, Agilent Technologies,
Version 1.171.35.19 (release 27-10-2011 CrysAlis171 .NET)
(compiled Oct 27 2011,15:02:11)
Empirical absorption correction using spherical harmonics,
implemented in SCALE3 ABSPACK scaling algorithm.
;
_exptl_crystal_colour colorless
_exptl_crystal_density_diffrn 1.428
_exptl_crystal_density_method 'not measured'
_exptl_crystal_description block
_exptl_crystal_F_000 920
_exptl_crystal_size_max 0.4
_exptl_crystal_size_mid 0.4
_exptl_crystal_size_min 0.3
_refine_diff_density_max 0.236
_refine_diff_density_min -0.302
_refine_diff_density_rms 0.046
_refine_ls_extinction_method none
_refine_ls_goodness_of_fit_ref 1.062
_refine_ls_hydrogen_treatment mixed
_refine_ls_matrix_type full
_refine_ls_number_parameters 131
_refine_ls_number_reflns 1790
_refine_ls_number_restraints 0
_refine_ls_restrained_S_all 1.062
_refine_ls_R_factor_all 0.0357
_refine_ls_R_factor_gt 0.0290
_refine_ls_shift/su_max 0.000
_refine_ls_shift/su_mean 0.000
_refine_ls_structure_factor_coef Fsqd
_refine_ls_weighting_details 'calc w=1/[\s^2^(Fo^2^)+(0.0378P)^2^+0.5664P] where P=(Fo^2^+2Fc^2^)/3'
_refine_ls_weighting_scheme calc
_refine_ls_wR_factor_gt 0.0703
_refine_ls_wR_factor_ref 0.0720
_reflns_number_gt 1516
_reflns_number_total 1790
_reflns_threshold_expression >2sigma(I)
_cod_data_source_file c2dt32259e.txt
_cod_data_source_block abdul311
_cod_original_sg_symbol_H-M C2/c
_cod_database_code 7022283

loop_
_symmetry_equiv_pos_as_xyz
'x, y, z'
'-x, y, -z+1/2'
'x+1/2, y+1/2, z'
'-x+1/2, y+1/2, -z+1/2'
'-x, -y, -z'
'x, -y, z-1/2'
'-x+1/2, -y+1/2, -z'
'x+1/2, -y+1/2, z-1/2'

loop_
_atom_site_label
_atom_site_type_symbol
_atom_site_fract_x
_atom_site_fract_y
_atom_site_fract_z
_atom_site_U_iso_or_equiv
_atom_site_adp_type
_atom_site_occupancy
_atom_site_symmetry_multiplicity
_atom_site_calc_flag
_atom_site_refinement_flags
C1 C 0.07527(9) 0.55156(18) -0.08991(10) 0.0149(3) Uani 1 1 d .
C2 C 0.06963(10) 0.71447(18) -0.06218(9) 0.0156(3) Uani 1 1 d .
C3 C 0.00713(9) 0.37579(18) -0.20219(10) 0.0147(3) Uani 1 1 d .
C4 C 0.01637(9) 0.24172(18) -0.15578(11) 0.0174(3) Uani 1 1 d .
H4 H 0.0279 0.2413 -0.0926 0.021 Uiso 1 1 calc R
C5 C 0.00858(10) 0.10922(19) -0.20269(11) 0.0198(4) Uani 1 1 d .
H5 H 0.0148 0.0199 -0.1711 0.024 Uiso 1 1 calc R
C6 C 0.15097(11) 0.91371(19) 0.00932(11) 0.0237(4) Uani 1 1 d .
H6A H 0.2089 0.9353 0.0403 0.035 Uiso 1 1 calc R
H6B H 0.1081 0.9322 0.0494 0.035 Uiso 1 1 calc R
H6C H 0.1388 0.9758 -0.0434 0.035 Uiso 1 1 calc R
C7 C 0.28162(11) 0.1738(2) 0.28814(11) 0.0275(4) Uani 1 1 d .
H7A H 0.2721 0.1337 0.3459 0.041 Uiso 1 1 calc R
H7B H 0.3082 0.2701 0.2970 0.041 Uiso 1 1 calc R
H7C H 0.3200 0.1094 0.2604 0.041 Uiso 1 1 calc R
C8 C 0.22003(12) 0.2636(2) 0.11910(11) 0.0286(4) Uani 1 1 d .
H8A H 0.1720 0.2799 0.0713 0.043 Uiso 1 1 calc R
H8B H 0.2610 0.1950 0.0988 0.043 Uiso 1 1 calc R
H8C H 0.2493 0.3560 0.1351 0.043 Uiso 1 1 calc R
N1 N 0.00967(8) 0.51329(15) -0.15587(8) 0.0143(3) Uani 1 1 d .
O1 O 0.13378(7) 0.47041(13) -0.05432(7) 0.0225(3) Uani 1 1 d .
O2 O 0.00408(7) 0.78889(13) -0.07717(7) 0.0197(3) Uani 1 1 d .
O3 O 0.14657(7) 0.75969(13) -0.01826(7) 0.0208(3) Uani 1 1 d .
O4 O 0.12999(7) 0.31403(14) 0.25482(7) 0.0244(3) Uani 1 1 d .
S1 S 0.17875(2) 0.18927(5) 0.21605(3) 0.01868(14) Uani 1 1 d .
H1N H -0.0245(11) 0.580(2) -0.1788(10) 0.014(4) Uiso 1 1 d .

loop_
_atom_site_aniso_label
_atom_site_aniso_U_11
_atom_site_aniso_U_22
_atom_site_aniso_U_33
_atom_site_aniso_U_23
_atom_site_aniso_U_13
_atom_site_aniso_U_12
C1 0.0145(7) 0.0176(8) 0.0127(7) 0.0014(6) 0.0027(6) -0.0008(7)
C2 0.0170(8) 0.0192(9) 0.0104(7) 0.0009(6) 0.0013(6) -0.0019(7)
C3 0.0098(7) 0.0167(8) 0.0179(7) -0.0015(7) 0.0024(6) -0.0003(6)
C4 0.0140(7) 0.0200(9) 0.0179(7) 0.0028(7) 0.0011(6) -0.0010(7)
C5 0.0176(8) 0.0154(9) 0.0253(8) 0.0043(7) -0.0004(7) 0.0006(7)
C6 0.0241(8) 0.0168(9) 0.0291(9) -0.0059(7) 0.0004(7) -0.0032(8)
C7 0.0200(8) 0.0313(11) 0.0304(9) 0.0001(8) 0.0010(7) 0.0061(8)
C8 0.0316(9) 0.0315(11) 0.0248(9) 0.0033(8) 0.0115(7) 0.0084(9)
N1 0.0140(7) 0.0135(7) 0.0148(6) 0.0006(6) 0.0004(5) 0.0016(6)
O1 0.0213(6) 0.0192(6) 0.0247(6) 0.0001(5) -0.0045(5) 0.0031(5)
O2 0.0185(6) 0.0185(6) 0.0217(6) -0.0009(5) 0.0010(5) 0.0021(5)
O3 0.0183(5) 0.0196(6) 0.0231(6) -0.0061(5) -0.0023(5) -0.0006(5)
O4 0.0223(6) 0.0309(7) 0.0204(6) -0.0024(5) 0.0040(5) 0.0120(5)
S1 0.0149(2) 0.0200(2) 0.0211(2) -0.00097(17) 0.00260(16) 0.00225(17)

loop_
_atom_type_symbol
_atom_type_description
_atom_type_scat_dispersion_real
_atom_type_scat_dispersion_imag
_atom_type_scat_source
C C 0.0033 0.0016 'International Tables Vol C Tables 4.2.6.8 and 6.1.1.4'
N N 0.0061 0.0033 'International Tables Vol C Tables 4.2.6.8 and 6.1.1.4'
O O 0.0106 0.0060 'International Tables Vol C Tables 4.2.6.8 and 6.1.1.4'
S S 0.1246 0.1234 'International Tables Vol C Tables 4.2.6.8 and 6.1.1.4'
H H 0.0000 0.0000 'International Tables Vol C Tables 4.2.6.8 and 6.1.1.4'

loop_
_geom_angle_atom_site_label_1
_geom_angle_atom_site_label_2
_geom_angle_atom_site_label_3
_geom_angle
_geom_angle_site_symmetry_1
_geom_angle_site_symmetry_3
O1 C1 N1 126.16(15) . .
O1 C1 C2 121.68(13) . .
N1 C1 C2 112.16(13) . .
O2 C2 O3 125.45(15) . .
O2 C2 C1 124.24(13) . .
O3 C2 C1 110.30(13) . .
C4 C3 C3 119.45(9) . 2_554
C4 C3 N1 121.83(13) . .
C3 C3 N1 118.71(8) 2_554 .
C5 C4 C3 120.51(14) . .
C5 C4 H4 119.7 . .
C3 C4 H4 119.7 . .
C4 C5 C5 120.00(9) . 2_554
C4 C5 H5 120.0 . .
C5 C5 H5 120.0 2_554 .
O3 C6 H6A 109.5 . .
O3 C6 H6B 109.5 . .
H6A C6 H6B 109.5 . .
O3 C6 H6C 109.5 . .
H6A C6 H6C 109.5 . .
H6B C6 H6C 109.5 . .
S1 C7 H7A 109.5 . .
S1 C7 H7B 109.5 . .
H7A C7 H7B 109.5 . .
S1 C7 H7C 109.5 . .
H7A C7 H7C 109.5 . .
H7B C7 H7C 109.5 . .
S1 C8 H8A 109.5 . .
S1 C8 H8B 109.5 . .
H8A C8 H8B 109.5 . .
S1 C8 H8C 109.5 . .
H8A C8 H8C 109.5 . .
H8B C8 H8C 109.5 . .
C1 N1 C3 123.02(13) . .
C1 N1 H1N 118.3(11) . .
C3 N1 H1N 117.1(11) . .
C2 O3 C6 115.88(12) . .
O4 S1 C8 106.15(8) . .
O4 S1 C7 105.81(7) . .
C8 S1 C7 97.51(9) . .

loop_
_geom_bond_atom_site_label_1
_geom_bond_atom_site_label_2
_geom_bond_distance
_geom_bond_site_symmetry_2
C1 O1 1.2188(17) .
C1 N1 1.3463(18) .
C1 C2 1.531(2) .
C2 O2 1.2023(18) .
C2 O3 1.3287(17) .
C3 C4 1.389(2) .
C3 C3 1.406(3) 2_554
C3 N1 1.416(2) .
C4 C5 1.380(2) .
C4 H4 0.9300 .
C5 C5 1.393(3) 2_554
C5 H5 0.9300 .
C6 O3 1.447(2) .
C6 H6A 0.9600 .
C6 H6B 0.9600 .
C6 H6C 0.9600 .
C7 S1 1.7821(16) .
C7 H7A 0.9600 .
C7 H7B 0.9600 .
C7 H7C 0.9600 .
C8 S1 1.7819(17) .
C8 H8A 0.9600 .
C8 H8B 0.9600 .
C8 H8C 0.9600 .
N1 H1N 0.835(17) .
O4 S1 1.5084(12) .

loop_
_geom_torsion_atom_site_label_1
_geom_torsion_atom_site_label_2
_geom_torsion_atom_site_label_3
_geom_torsion_atom_site_label_4
_geom_torsion
_geom_torsion_site_symmetry_1
_geom_torsion_site_symmetry_4
O1 C1 C2 O2 -160.79(15) . .
N1 C1 C2 O2 19.3(2) . .
O1 C1 C2 O3 18.11(19) . .
N1 C1 C2 O3 -161.83(12) . .
C3 C3 C4 C5 -2.3(2) 2_554 .
N1 C3 C4 C5 176.27(14) . .
C3 C4 C5 C5 0.1(3) . 2_554
O1 C1 N1 C3 -9.2(2) . .
C2 C1 N1 C3 170.77(13) . .
C4 C3 N1 C1 51.9(2) . .
C3 C3 N1 C1 -129.48(18) 2_554 .
O2 C2 O3 C6 -3.0(2) . .
C1 C2 O3 C6 178.13(12) . .
